data_2210133
loop_
_publ_author_name
'Whitcomb, David R.'
'Rajeswaran, Manju'

_publ_section_title
;
 Poly[aqua-\m-1<i>H</i>-1,2,3-benzotriazole-\m-nitrato-nitratodisilver(I)]
;
_journal_coeditor_code BV2028
_journal_issue 9
_journal_name_full 'Acta Crystallographica Section E'
_journal_page_first m2133
_journal_page_last m2135
_journal_paper_doi 10.1107/S1600536806030686
_journal_volume 62
_journal_year 2006
_chemical_formula_iupac '[Ag2 (N O3)2 (C6 H3 N3) (H2 O)]'
_chemical_formula_moiety 'C6 H5 Ag2 N5 O7'
_chemical_formula_sum 'C6 H5 Ag2 N5 O7'
_chemical_formula_weight 474.89
_chemical_name_common AgBZT
_chemical_name_systematic
;
Poly[aqua-\m-1H-1,2,3-benzotriazole-\m-nitrato-nitratodisilver(I)]
;
_space_group_IT_number 33
_symmetry_cell_setting orthorhombic
_symmetry_space_group_name_Hall 'P 2c -2n'
_symmetry_space_group_name_H-M 'P n a 21'
_atom_sites_solution_hydrogens geom
_atom_sites_solution_primary direct
_atom_sites_solution_secondary difmap
_audit_creation_method SHELXL-97
_cell_angle_alpha 90.00
_cell_angle_beta 90.00
_cell_angle_gamma 90.00
_cell_formula_units_Z 4
_cell_length_a 7.0503(3)
_cell_length_b 10.9102(5)
_cell_length_c 15.0341(6)
_cell_measurement_reflns_used 5272
_cell_measurement_temperature 294(2)
_cell_measurement_theta_max 27.485
_cell_measurement_theta_min 0.998
_cell_volume 1156.43(9)
_computing_cell_refinement
;
SCALEPACK (Otwinowski & Minor, 1997)
;
_computing_data_collection 'COLLECT (Nonius, 2000)'
_computing_data_reduction
;
SCALEPACK and DENZO (Otwinowski & Minor, 1997)
;
_computing_molecular_graphics
;
SHELXTL and MaterialsStudio (Accelrys Inc., 2002)
;
_computing_publication_material
;
SHELXTL and MaterialsStudio
;
_computing_structure_refinement SHELXTL
_computing_structure_solution 'SHELXTL (Bruker, 2000)'
_diffrn_ambient_temperature 294(2)
_diffrn_detector_area_resol_mean 9
_diffrn_measured_fraction_theta_full 0.993
_diffrn_measured_fraction_theta_max 0.993
_diffrn_measurement_device_type 'Nonius KappaCCD'
_diffrn_measurement_method CCD
_diffrn_radiation_monochromator graphite
_diffrn_radiation_source 'fine-focus sealed tube'
_diffrn_radiation_type MoK\a
_diffrn_radiation_wavelength 0.71073
_diffrn_reflns_av_R_equivalents 0.0656
_diffrn_reflns_av_sigmaI/netI 0.0698
_diffrn_reflns_limit_h_max 9
_diffrn_reflns_limit_h_min -7
_diffrn_reflns_limit_k_max 14
_diffrn_reflns_limit_k_min -12
_diffrn_reflns_limit_l_max 19
_diffrn_reflns_limit_l_min -15
_diffrn_reflns_number 8772
_diffrn_reflns_theta_full 27.46
_diffrn_reflns_theta_max 27.46
_diffrn_reflns_theta_min 4.48
_diffrn_standards_decay_% 0
_diffrn_standards_number 0
_exptl_absorpt_coefficient_mu 3.430
_exptl_absorpt_correction_T_max 0.974
_exptl_absorpt_correction_T_min 0.796
_exptl_absorpt_correction_type multi-scan
_exptl_absorpt_process_details '(SORTAV; Blessing, 1995)'
_exptl_crystal_colour White
_exptl_crystal_density_diffrn 2.728
_exptl_crystal_density_method 'not measured'
_exptl_crystal_description Rod
_exptl_crystal_F_000 904
_exptl_crystal_size_max 0.20
_exptl_crystal_size_mid 0.20
_exptl_crystal_size_min 0.02
_refine_diff_density_max 0.608
_refine_diff_density_min -0.779
_refine_ls_abs_structure_details 'Flack (1983)'
_refine_ls_abs_structure_Flack -0.07(5)
_refine_ls_extinction_method none
_refine_ls_goodness_of_fit_ref 0.972
_refine_ls_hydrogen_treatment constr
_refine_ls_matrix_type full
_refine_ls_number_parameters 181
_refine_ls_number_reflns 2264
_refine_ls_number_restraints 1
_refine_ls_restrained_S_all 0.972
_refine_ls_R_factor_all 0.0732
_refine_ls_R_factor_gt 0.0374
_refine_ls_shift/su_max 0.001
_refine_ls_shift/su_mean 0.000
_refine_ls_structure_factor_coef Fsqd
_refine_ls_weighting_details 'calc w=1/[\s^2^(Fo^2^)+(0.0331P)^2^] where P=(Fo^2^+2Fc^2^)/3'
_refine_ls_weighting_scheme calc
_refine_ls_wR_factor_gt 0.0668
_refine_ls_wR_factor_ref 0.0780
_reflns_number_gt 1546
_reflns_number_total 2264
_reflns_threshold_expression I>2\s(I)
_cod_data_source_file bv2028.cif
_cod_data_source_block I
_cod_depositor_comments
;
The following automatic conversions were performed:
'_symmetry_cell_setting' value 'Orthorhombic' changed to 'orthorhombic'
according to '/home/saulius/struct/CIF-dictionaries/cif_core.dic'
dictionary named 'cif_core.dic' version 2.4.1 from 2010-06-29.

Automatic conversion script
Id: cif_fix_enum 1527 2010-12-29 10:47:43Z saulius 

The following automatic conversions were performed:

'_symmetry_cell_setting' value 'Orthorhombic' changed to
'orthorhombic' according to
/home/saulius/struct/CIF-dictionaries/cif_core.dic dictionary named
'cif_core.dic' version 2.4.1 from 2010-06-29.

Automatic conversion script
Id: cif_fix_values 1715 2011-07-08 13:25:40Z adriana 
;
_cod_database_code 2210133
_cod_database_fobs_code 2210133

loop_
_symmetry_equiv_pos_as_xyz
'x, y, z'
'-x, -y, z+1/2'
'x+1/2, -y+1/2, z'
'-x+1/2, y+1/2, z+1/2'

loop_
_atom_site_type_symbol
_atom_site_label
_atom_site_fract_x
_atom_site_fract_y
_atom_site_fract_z
_atom_site_U_iso_or_equiv
_atom_site_adp_type
_atom_site_calc_flag
_atom_site_refinement_flags
_atom_site_occupancy
Ag Ag1 0.65513(8) 0.66622(6) 0.53586(4) 0.04770(19) Uani d . 1
Ag Ag2 0.95983(9) 1.01065(6) 0.71697(6) 0.0565(2) Uani d . 1
N N1 0.5737(8) 0.3924(7) 0.5988(4) 0.0312(16) Uani d . 1
N N2 0.6346(8) 0.4607(5) 0.5334(5) 0.0338(13) Uani d . 1
N N3 0.6890(8) 0.3859(6) 0.4668(4) 0.0296(15) Uani d . 1
H H3 0.7328 0.4107 0.4165 0.035 Uiso calc R 1
N N4 0.4117(10) 0.7011(8) 0.3688(5) 0.0402(19) Uani d . 1
N N5 0.8769(8) 0.7329(7) 0.7079(5) 0.0336(15) Uani d . 1
O O7 0.6637(7) 0.9934(5) 0.8128(4) 0.0385(13) Uani d . 1
O O1 0.4419(8) 0.7701(6) 0.4357(4) 0.0540(17) Uani d . 1
O O2 0.4781(8) 0.5969(6) 0.3682(4) 0.0459(16) Uani d . 1
O O3 0.3164(10) 0.7397(7) 0.3059(4) 0.0653(19) Uani d . 1
O O4 0.8194(7) 0.7907(6) 0.6390(4) 0.0471(16) Uani d . 1
O O5 0.8513(7) 0.6208(5) 0.7142(4) 0.0438(13) Uani d . 1
O O6 0.9612(8) 0.7931(6) 0.7661(4) 0.0468(15) Uani d . 1
C C1 0.5906(10) 0.2720(8) 0.5754(6) 0.0263(18) Uani d . 1
C C2 0.5482(10) 0.1638(8) 0.6213(5) 0.0326(19) Uani d . 1
H H2 0.4959 0.1653 0.6781 0.039 Uiso calc R 1
C C3 0.5873(11) 0.0553(8) 0.5787(6) 0.039(2) Uani d . 1
H H3A 0.5623 -0.0182 0.6079 0.047 Uiso calc R 1
C C4 0.6638(10) 0.0520(9) 0.4926(6) 0.037(2) Uani d . 1
H H4 0.6868 -0.0236 0.4662 0.045 Uiso calc R 1
C C5 0.7060(10) 0.1574(8) 0.4460(5) 0.0334(19) Uani d . 1
H H5A 0.7581 0.1549 0.3892 0.040 Uiso calc R 1
C C6 0.6660(10) 0.2682(8) 0.4890(5) 0.0281(18) Uani d . 1

loop_
_atom_site_aniso_label
_atom_site_aniso_U_11
_atom_site_aniso_U_22
_atom_site_aniso_U_33
_atom_site_aniso_U_12
_atom_site_aniso_U_13
_atom_site_aniso_U_23
Ag1 0.0586(4) 0.0413(4) 0.0433(3) -0.0064(3) 0.0005(4) -0.0007(4)
Ag2 0.0822(5) 0.0516(5) 0.0356(3) -0.0179(4) 0.0150(4) 0.0025(4)
N1 0.031(3) 0.037(5) 0.026(4) -0.001(3) 0.001(3) 0.002(3)
N2 0.029(3) 0.042(4) 0.031(3) 0.002(3) 0.001(3) 0.002(4)
N3 0.032(3) 0.036(4) 0.021(3) 0.001(3) 0.002(3) 0.002(3)
N4 0.042(4) 0.041(6) 0.038(4) 0.004(4) 0.007(3) 0.007(4)
N5 0.036(3) 0.033(5) 0.031(4) 0.007(3) 0.001(3) 0.003(4)
O7 0.044(3) 0.038(4) 0.033(3) 0.000(2) -0.008(2) 0.006(3)
O1 0.057(4) 0.054(5) 0.052(4) 0.007(3) 0.001(3) -0.019(3)
O2 0.063(4) 0.035(4) 0.040(4) 0.012(3) 0.003(3) -0.003(3)
O3 0.079(4) 0.078(6) 0.038(3) 0.038(4) -0.005(3) 0.007(4)
O4 0.054(4) 0.049(4) 0.038(3) -0.003(3) -0.010(3) 0.004(3)
O5 0.051(3) 0.032(4) 0.049(3) 0.007(2) -0.006(4) -0.001(3)
O6 0.047(3) 0.054(4) 0.039(3) -0.005(3) -0.008(3) -0.003(3)
C1 0.020(4) 0.035(6) 0.024(4) -0.002(3) 0.000(3) 0.003(4)
C2 0.027(4) 0.038(6) 0.033(4) -0.008(4) -0.001(3) 0.015(4)
C3 0.037(5) 0.032(6) 0.047(5) -0.001(4) -0.002(4) 0.006(5)
C4 0.030(5) 0.044(6) 0.038(5) 0.004(4) -0.002(4) -0.005(4)
C5 0.030(4) 0.047(6) 0.023(4) -0.002(4) -0.001(3) 0.004(4)
C6 0.026(4) 0.031(5) 0.027(4) 0.004(4) 0.000(3) -0.001(4)

loop_
_atom_type_symbol
_atom_type_description
_atom_type_scat_dispersion_real
_atom_type_scat_dispersion_imag
_atom_type_scat_source
C C 0.0033 0.0016 'International Tables Vol C Tables 4.2.6.8 and 6.1.1.4'
H H 0.0000 0.0000 'International Tables Vol C Tables 4.2.6.8 and 6.1.1.4'
N N 0.0061 0.0033 'International Tables Vol C Tables 4.2.6.8 and 6.1.1.4'
O O 0.0106 0.0060 'International Tables Vol C Tables 4.2.6.8 and 6.1.1.4'
Ag Ag -0.8971 1.1015 'International Tables Vol C Tables 4.2.6.8 and 6.1.1.4'

loop_
_geom_angle_atom_site_label_1
_geom_angle_atom_site_label_2
_geom_angle_atom_site_label_3
_geom_angle_site_symmetry_1
_geom_angle_site_symmetry_3
_geom_angle
N2 Ag1 O4 . . 128.0(2)
N2 Ag1 O1 . . 114.8(2)
O4 Ag1 O1 . . 116.4(2)
N1 Ag2 O6 3_565 . 133.8(2)
N1 Ag2 O2 3_565 4_655 119.0(2)
O6 Ag2 O2 . 4_655 95.1(2)
N1 Ag2 O7 3_565 . 141.8(2)
O6 Ag2 O7 . . 76.35(19)
O2 Ag2 O7 4_655 . 69.89(18)
N2 N1 C1 . . 109.0(6)
N2 N1 Ag2 . 3_465 116.7(5)
C1 N1 Ag2 . 3_465 134.2(5)
N1 N2 N3 . . 107.9(6)
N1 N2 Ag1 . . 125.3(6)
N3 N2 Ag1 . . 126.7(5)
C6 N3 N2 . . 111.2(6)
C6 N3 H3 . . 124.4
N2 N3 H3 . . 124.4
O2 N4 O3 . . 121.1(8)
O2 N4 O1 . . 119.2(7)
O3 N4 O1 . . 119.6(8)
O5 N5 O6 . . 122.4(7)
O5 N5 O4 . . 120.2(7)
O6 N5 O4 . . 117.4(7)
N4 O1 Ag1 . . 108.6(5)
N4 O2 Ag2 . 4_644 114.9(5)
N5 O4 Ag1 . . 113.8(5)
N5 O6 Ag2 . . 107.0(5)
N1 C1 C2 . . 131.7(7)
N1 C1 C6 . . 107.5(8)
C2 C1 C6 . . 120.8(9)
C3 C2 C1 . . 117.0(8)
C3 C2 H2 . . 121.5
C1 C2 H2 . . 121.5
C2 C3 C4 . . 121.9(9)
C2 C3 H3A . . 119.0
C4 C3 H3A . . 119.0
C5 C4 C3 . . 122.1(9)
C5 C4 H4 . . 119.0
C3 C4 H4 . . 119.0
C4 C5 C6 . . 116.2(7)
C4 C5 H5A . . 121.9
C6 C5 H5A . . 121.9
N3 C6 C5 . . 133.6(7)
N3 C6 C1 . . 104.4(7)
C5 C6 C1 . . 122.0(9)

loop_
_geom_bond_atom_site_label_1
_geom_bond_atom_site_label_2
_geom_bond_site_symmetry_2
_geom_bond_distance
Ag1 N2 . 2.247(6)
Ag1 O4 . 2.365(6)
Ag1 O1 . 2.411(6)
Ag2 N1 3_565 2.218(7)
Ag2 O6 . 2.486(7)
Ag2 O2 4_655 2.500(6)
Ag2 O7 . 2.544(5)
N1 N2 . 1.307(9)
N1 C1 . 1.365(10)
N1 Ag2 3_465 2.218(6)
N2 N3 . 1.348(9)
N3 C6 . 1.337(11)
N3 H3 . 0.8600
N4 O2 . 1.229(9)
N4 O3 . 1.235(9)
N4 O1 . 1.274(9)
N5 O5 . 1.239(8)
N5 O6 . 1.246(9)
N5 O4 . 1.278(8)
O2 Ag2 4_644 2.500(6)
C1 C2 . 1.400(11)
C1 C6 . 1.404(9)
C2 C3 . 1.374(12)
C2 H2 . 0.9300
C3 C4 . 1.403(10)
C3 H3A . 0.9300
C4 C5 . 1.379(11)
C4 H4 . 0.9300
C5 C6 . 1.399(11)
C5 H5A . 0.9300

loop_
_geom_hbond_atom_site_label_D
_geom_hbond_atom_site_label_H
_geom_hbond_atom_site_label_A
_geom_hbond_site_symmetry_A
_geom_hbond_distance_DH
_geom_hbond_distance_HA
_geom_hbond_distance_DA
_geom_hbond_angle_DHA
N3 H3 O7 4_644 0.86 1.94 2.795(8) 170.3

loop_
_geom_torsion_atom_site_label_1
_geom_torsion_atom_site_label_2
_geom_torsion_atom_site_label_3
_geom_torsion_atom_site_label_4
_geom_torsion_site_symmetry_1
_geom_torsion_site_symmetry_4
_geom_torsion
C1 N1 N2 N3 . . 0.8(8)
Ag2 N1 N2 N3 3_465 . -177.0(4)
C1 N1 N2 Ag1 . . -176.8(4)
Ag2 N1 N2 Ag1 3_465 . 5.3(7)
O4 Ag1 N2 N1 . . 55.9(6)
O1 Ag1 N2 N1 . . -113.1(6)
O4 Ag1 N2 N3 . . -121.3(5)
O1 Ag1 N2 N3 . . 69.7(5)
N1 N2 N3 C6 . . -0.8(8)
Ag1 N2 N3 C6 . . 176.7(5)
O2 N4 O1 Ag1 . . 5.1(9)
O3 N4 O1 Ag1 . . -175.0(6)
N2 Ag1 O1 N4 . . -29.8(6)
O4 Ag1 O1 N4 . . 159.9(5)
O3 N4 O2 Ag2 . 4_644 27.0(9)
O1 N4 O2 Ag2 . 4_644 -153.1(5)
O5 N5 O4 Ag1 . . 2.8(8)
O6 N5 O4 Ag1 . . -178.5(5)
N2 Ag1 O4 N5 . . -11.5(6)
O1 Ag1 O4 N5 . . 157.3(4)
O5 N5 O6 Ag2 . . -178.7(5)
O4 N5 O6 Ag2 . . 2.7(7)
N1 Ag2 O6 N5 3_565 . -60.4(6)
O2 Ag2 O6 N5 4_655 . 160.1(5)
O7 Ag2 O6 N5 . . 92.3(5)
N2 N1 C1 C2 . . 179.1(7)
Ag2 N1 C1 C2 3_465 . -3.6(12)
N2 N1 C1 C6 . . -0.5(8)
Ag2 N1 C1 C6 3_465 . 176.8(5)
N1 C1 C2 C3 . . -178.3(7)
C6 C1 C2 C3 . . 1.3(10)
C1 C2 C3 C4 . . -0.9(11)
C2 C3 C4 C5 . . 0.6(11)
C3 C4 C5 C6 . . -0.8(10)
N2 N3 C6 C5 . . -177.4(8)
N2 N3 C6 C1 . . 0.5(7)
C4 C5 C6 N3 . . 178.8(7)
C4 C5 C6 C1 . . 1.2(10)
N1 C1 C6 N3 . . 0.0(7)
C2 C1 C6 N3 . . -179.7(7)
N1 C1 C6 C5 . . 178.2(7)
C2 C1 C6 C5 . . -1.5(10)
